data_2217782
loop_
_publ_author_name
'Nasim, Shama.'
'Parkin, Sean'
'Crooks, Peter A.'

_publ_section_title
;(11<i>R</i>)-13-[2-(4-Hydroxyphenyl)ethylamino]-4,5-epoxy-11,13-dihydrocostunolide
 monohydrate
;
_journal_coeditor_code HG2375
_journal_issue 3
_journal_name_full 'Acta Crystallographica Section E'
_journal_page_first o644
_journal_paper_doi 10.1107/S1600536808003863
_journal_volume 64
_journal_year 2008
_chemical_formula_iupac 'C23 H31 N O4, H2 O1'
_chemical_formula_moiety 'C23 H31 N O4, H2 O1'
_chemical_formula_sum 'C23 H33 N O5'
_chemical_formula_weight 403.50
_chemical_name_common
;
(11R)-13-[2-(4-Hydroxyphenyl)ethylamino]-4,5-epoxy-11,13-dihydrocostunolide
monohydrate
;
_chemical_name_systematic
;
12-{[2-(4-hydroxyphenyl)ethyl]aminomethyl}-4,8-dimethyl-
3,14-dioxatricyclo[9.3.0.0^2,4^]tetradec-7-en-13-one monohydrate
;
_space_group_IT_number 4
_symmetry_cell_setting monoclinic
_symmetry_space_group_name_Hall 'P 2yb'
_symmetry_space_group_name_H-M 'P 1 21 1'
_atom_sites_solution_hydrogens geom
_atom_sites_solution_primary direct
_atom_sites_solution_secondary difmap
_audit_creation_method SHELXL-97
_cell_angle_alpha 90.00
_cell_angle_beta 94.631(3)
_cell_angle_gamma 90.00
_cell_formula_units_Z 2
_cell_length_a 10.8307(7)
_cell_length_b 6.9478(5)
_cell_length_c 14.4835(9)
_cell_measurement_reflns_used 5637
_cell_measurement_temperature 90.0(2)
_cell_measurement_theta_max 68.04
_cell_measurement_theta_min 3.06
_cell_volume 1086.32(12)
_computing_cell_refinement 'APEX2 (Bruker--Nonius, 2004)'
_computing_data_collection 'APEX2 (Bruker--Nonius, 2004)'
_computing_data_reduction 'APEX2 (Bruker--Nonius, 2004)'
_computing_molecular_graphics 'XP in SHELXTL (Sheldrick, 2008)'
_computing_publication_material
;
SHELX97 (Sheldrick, 2008) and local procedures
;
_computing_structure_refinement 'SHELXL97 (Sheldrick, 2008)'
_computing_structure_solution 'SHELXS97 (Sheldrick, 2008)'
_diffrn_ambient_temperature 90.0(2)
_diffrn_detector_area_resol_mean 18
_diffrn_measured_fraction_theta_full .983
_diffrn_measured_fraction_theta_max .983
_diffrn_measurement_device_type 'Bruker X8 Proteum'
_diffrn_measurement_method '\w and \f'
_diffrn_radiation_monochromator 'Bruker Helios multilayer optics'
_diffrn_radiation_source 'fine-focus rotating anode'
_diffrn_radiation_type CuK\a
_diffrn_radiation_wavelength 1.54178
_diffrn_reflns_av_R_equivalents 0.0309
_diffrn_reflns_av_sigmaI/netI 0.0263
_diffrn_reflns_limit_h_max 12
_diffrn_reflns_limit_h_min -12
_diffrn_reflns_limit_k_max 5
_diffrn_reflns_limit_k_min -8
_diffrn_reflns_limit_l_max 17
_diffrn_reflns_limit_l_min -17
_diffrn_reflns_number 13335
_diffrn_reflns_theta_full 68.05
_diffrn_reflns_theta_max 68.05
_diffrn_reflns_theta_min 3.06
_exptl_absorpt_coefficient_mu 0.696
_exptl_absorpt_correction_T_max 0.979
_exptl_absorpt_correction_T_min 0.763
_exptl_absorpt_correction_type multi-scan
_exptl_absorpt_process_details '(SADABS in APEX2; Bruker--Nonius, 2004)'
_exptl_crystal_colour colourless
_exptl_crystal_density_diffrn 1.234
_exptl_crystal_density_method 'not measured'
_exptl_crystal_description lath
_exptl_crystal_F_000 436
_exptl_crystal_size_max 0.25
_exptl_crystal_size_mid 0.10
_exptl_crystal_size_min 0.03
_refine_diff_density_max .397
_refine_diff_density_min -.205
_refine_ls_abs_structure_details 'Flack (1983), 1365 Friedel pairs'
_refine_ls_abs_structure_Flack 0.12(6)
_refine_ls_extinction_method none
_refine_ls_goodness_of_fit_ref 1.071
_refine_ls_hydrogen_treatment mixed
_refine_ls_matrix_type full
_refine_ls_number_parameters 276
_refine_ls_number_reflns 3532
_refine_ls_number_restraints 7
_refine_ls_restrained_S_all 1.070
_refine_ls_R_factor_all 0.0416
_refine_ls_R_factor_gt 0.0405
_refine_ls_shift/su_max 0.009
_refine_ls_shift/su_mean 0.000
_refine_ls_structure_factor_coef Fsqd
_refine_ls_weighting_details 'calc w=1/[\s^2^(Fo^2^)+(0.0695P)^2^+0.347P] where P=(Fo^2^+2Fc^2^)/3'
_refine_ls_weighting_scheme calc
_refine_ls_wR_factor_gt 0.1116
_refine_ls_wR_factor_ref 0.1128
_reflns_number_gt 3420
_reflns_number_total 3532
_reflns_threshold_expression I>2\s(I)
_cod_data_source_file hg2375.cif
_cod_data_source_block I
_cod_original_sg_symbol_H-M 'P 21'
_cod_database_code 2217782
_cod_database_fobs_code 2217782

loop_
_symmetry_equiv_pos_as_xyz
'x, y, z'
'-x, y+1/2, -z'

loop_
_atom_site_type_symbol
_atom_site_label
_atom_site_fract_x
_atom_site_fract_y
_atom_site_fract_z
_atom_site_U_iso_or_equiv
_atom_site_adp_type
_atom_site_calc_flag
_atom_site_refinement_flags
_atom_site_occupancy
_atom_site_disorder_assembly
_atom_site_disorder_group
O O1 0.37395(12) 0.7648(2) 0.49755(9) 0.0254(3) Uani d . 1 . .
O O2 0.49033(12) 0.7364(2) 0.33035(10) 0.0271(3) Uani d . 1 . .
O O3 0.63676(15) 0.7794(3) 0.23432(11) 0.0412(4) Uani d . 1 . .
C C1 0.25041(19) 0.2241(3) 0.48640(15) 0.0280(4) Uani d . 1 . .
H H1 0.3290 0.1714 0.5063 0.034 Uiso calc R 1 . .
C C2 0.18591(19) 0.3303(4) 0.55824(14) 0.0307(5) Uani d . 1 . .
H H2A 0.1861 0.2514 0.6152 0.037 Uiso calc R 1 . .
H H2B 0.0987 0.3546 0.5353 0.037 Uiso calc R 1 . .
C C3 0.25190(18) 0.5226(3) 0.58044(14) 0.0273(4) Uani d . 1 . .
H H3A 0.2013 0.6016 0.6200 0.033 Uiso calc R 1 . .
H H3B 0.3328 0.4979 0.6152 0.033 Uiso calc R 1 . .
C C4 0.27179(17) 0.6305(3) 0.49340(13) 0.0235(4) Uani d . 1 . .
C C5 0.38514(16) 0.5853(3) 0.44868(13) 0.0219(4) Uani d . 1 . .
H H5 0.4400 0.4882 0.4824 0.026 Uiso calc R 1 . .
C C6 0.39582(17) 0.5921(3) 0.34653(13) 0.0224(4) Uani d . 1 . .
H H6 0.3146 0.6296 0.3137 0.027 Uiso calc R 1 . .
C C7 0.44268(17) 0.4046(3) 0.30577(14) 0.0237(4) Uani d . 1 . .
H H7 0.4961 0.3371 0.3552 0.028 Uiso calc R 1 . .
C C8 0.34519(19) 0.2617(3) 0.26488(14) 0.0286(4) Uani d . 1 . .
H H8A 0.2733 0.3358 0.2374 0.034 Uiso calc R 1 . .
H H8B 0.3807 0.1908 0.2140 0.034 Uiso calc R 1 . .
C C9 0.2983(2) 0.1148(3) 0.33238(15) 0.0302(5) Uani d . 1 . .
H H9A 0.2557 0.0098 0.2962 0.036 Uiso calc R 1 . .
H H9B 0.3705 0.0578 0.3688 0.036 Uiso calc R 1 . .
C C10 0.21163(19) 0.1940(3) 0.39806(14) 0.0267(4) Uani d . 1 . .
C C11 0.52534(18) 0.4772(3) 0.23293(13) 0.0253(4) Uani d . 1 . .
H H11 0.4763 0.4815 0.1714 0.030 Uiso calc R 1 . .
C C12 0.55874(18) 0.6778(3) 0.26267(14) 0.0285(5) Uani d . 1 . .
C C14 0.08422(19) 0.2379(4) 0.35502(15) 0.0350(5) Uani d . 1 . .
H H14A 0.0332 0.2884 0.4024 0.053 Uiso calc R 1 . .
H H14B 0.0465 0.1199 0.3285 0.053 Uiso calc R 1 . .
H H14C 0.0896 0.3340 0.3060 0.053 Uiso calc R 1 . .
C C15 0.15749(18) 0.7084(3) 0.44137(15) 0.0297(5) Uani d . 1 . .
H H15A 0.1226 0.8112 0.4776 0.045 Uiso calc R 1 . .
H H15B 0.0964 0.6050 0.4308 0.045 Uiso calc R 1 . .
H H15C 0.1787 0.7600 0.3817 0.045 Uiso calc R 1 . .
C C13 0.63833(18) 0.3509(4) 0.22548(15) 0.0314(5) Uani d . 1 . .
H H13A 0.6919 0.3579 0.2841 0.038 Uiso calc R 1 . .
H H13B 0.6116 0.2155 0.2161 0.038 Uiso calc R 1 . .
N N1 0.70913(16) 0.4104(3) 0.14878(13) 0.0315(4) Uani d . 1 . .
H H1N 0.715(2) 0.545(5) 0.1522(19) 0.038 Uiso d . 1 . .
C C2' 0.83004(18) 0.3144(4) 0.15110(14) 0.0316(5) Uani d . 1 . .
H H2'1 0.8667 0.3093 0.2159 0.038 Uiso calc R 1 . .
H H2'2 0.8861 0.3913 0.1149 0.038 Uiso calc R 1 . .
C C3' 0.82123(19) 0.1106(4) 0.11202(15) 0.0340(5) Uani d . 1 . .
H H3'1 0.7632 0.0347 0.1470 0.041 Uiso calc R 1 . .
H H3'2 0.7871 0.1160 0.0466 0.041 Uiso calc R 1 . .
C C4' 0.94557(18) 0.0102(4) 0.11730(14) 0.0289(5) Uani d . 1 . .
C C5' 0.9675(2) -0.1565(4) 0.16744(14) 0.0332(5) Uani d . 1 . .
H H5' 0.9027 -0.2106 0.1995 0.040 Uiso calc R 1 . .
C C6' 1.0815(2) -0.2469(4) 0.17225(15) 0.0362(5) Uani d . 1 . .
H H6' 1.0937 -0.3632 0.2063 0.043 Uiso calc R 1 . .
C C7' 1.17797(19) -0.1682(4) 0.12744(14) 0.0367(6) Uani d . 1 . .
C C8' 1.15766(19) -0.0002(4) 0.07758(14) 0.0350(5) Uani d . 1 . .
H H8' 1.2231 0.0558 0.0469 0.042 Uiso calc R 1 . .
C C9' 1.04241(19) 0.0871(4) 0.07215(14) 0.0309(5) Uani d . 1 . .
H H9' 1.0294 0.2017 0.0369 0.037 Uiso calc R 1 . .
O O1' 1.28929(16) -0.2601(4) 0.13551(11) 0.0526(5) Uani d . 1 . .
H H1' 1.3325 -0.2226 0.0934 0.079 Uiso calc R 1 . .
O O1W1 0.5653(4) 0.2900(9) -0.0060(3) 0.0465(12) Uani d PU 0.45 A 1
H H1W1 0.5124 0.2239 0.0206 0.070 Uiso d PR 0.45 A 1
H H2W1 0.5295 0.3987 -0.0044 0.070 Uiso d PR 0.45 A 1
O O1W2 0.5563(4) 0.4210(10) -0.0128(3) 0.0465(12) Uani d PU 0.40 B 2
H H1W2 0.4812 0.3847 -0.0207 0.070 Uiso d PR 0.40 B 2
H H2W2 0.5479 0.5354 0.0065 0.070 Uiso d PR 0.40 B 2
O O1W3 0.5279(11) -0.0765(18) 0.0245(7) 0.036(2) Uiso d P 0.15 C 3
H H1W3 0.4928 0.0289 0.0367 0.054 Uiso d PR 0.15 C 3
H H2W3 0.6044 -0.0506 0.0349 0.054 Uiso d PR 0.15 C 3

loop_
_atom_site_aniso_label
_atom_site_aniso_U_11
_atom_site_aniso_U_22
_atom_site_aniso_U_33
_atom_site_aniso_U_12
_atom_site_aniso_U_13
_atom_site_aniso_U_23
O1 0.0240(6) 0.0190(8) 0.0332(7) -0.0028(6) 0.0026(5) -0.0055(6)
O2 0.0275(7) 0.0209(8) 0.0336(7) -0.0044(6) 0.0079(5) -0.0018(6)
O3 0.0432(9) 0.0406(11) 0.0417(9) -0.0141(8) 0.0154(7) -0.0025(8)
C1 0.0289(9) 0.0174(11) 0.0371(11) -0.0053(8) -0.0010(8) 0.0026(9)
C2 0.0308(10) 0.0297(12) 0.0313(10) -0.0076(10) 0.0004(8) 0.0020(9)
C3 0.0248(9) 0.0281(13) 0.0289(10) -0.0036(9) 0.0025(7) -0.0031(9)
C4 0.0219(9) 0.0194(11) 0.0288(9) -0.0021(8) 0.0001(7) -0.0048(8)
C5 0.0204(9) 0.0166(10) 0.0282(9) -0.0009(7) -0.0016(7) -0.0018(8)
C6 0.0180(8) 0.0191(11) 0.0301(10) -0.0009(7) 0.0020(7) -0.0006(8)
C7 0.0231(9) 0.0204(11) 0.0276(9) 0.0025(8) 0.0028(7) -0.0009(8)
C8 0.0311(10) 0.0238(12) 0.0306(10) -0.0030(9) 0.0012(8) -0.0054(9)
C9 0.0355(11) 0.0178(12) 0.0369(11) -0.0033(9) 0.0006(8) -0.0033(9)
C10 0.0295(10) 0.0176(11) 0.0323(10) -0.0070(8) -0.0014(8) 0.0018(8)
C11 0.0243(9) 0.0273(12) 0.0240(9) 0.0033(8) 0.0000(7) -0.0008(8)
C12 0.0253(9) 0.0319(13) 0.0283(10) -0.0023(9) 0.0016(8) 0.0032(9)
C14 0.0293(10) 0.0384(14) 0.0367(11) -0.0051(10) -0.0019(8) -0.0033(10)
C15 0.0207(9) 0.0282(12) 0.0403(11) 0.0029(8) 0.0031(8) -0.0022(9)
C13 0.0268(10) 0.0359(13) 0.0316(10) 0.0075(9) 0.0034(8) 0.0014(9)
N1 0.0259(9) 0.0344(12) 0.0346(9) 0.0058(8) 0.0045(7) 0.0057(8)
C2' 0.0208(9) 0.0407(15) 0.0331(10) 0.0041(9) 0.0016(8) 0.0003(10)
C3' 0.0233(10) 0.0441(15) 0.0347(10) 0.0005(10) 0.0035(8) 0.0018(10)
C4' 0.0230(10) 0.0358(13) 0.0279(10) -0.0010(9) 0.0030(7) -0.0053(9)
C5' 0.0329(10) 0.0375(14) 0.0291(10) -0.0032(10) 0.0014(8) -0.0015(10)
C6' 0.0442(12) 0.0331(13) 0.0303(10) 0.0037(11) -0.0025(9) -0.0003(10)
C7' 0.0313(10) 0.0530(17) 0.0249(9) 0.0134(11) -0.0037(8) -0.0071(10)
C8' 0.0240(10) 0.0523(16) 0.0290(10) 0.0037(10) 0.0049(8) -0.0002(10)
C9' 0.0260(10) 0.0365(14) 0.0308(10) 0.0020(9) 0.0051(8) 0.0031(10)
O1' 0.0398(9) 0.0826(15) 0.0345(9) 0.0333(10) -0.0025(7) -0.0012(9)
O1W1 0.0196(11) 0.088(4) 0.0315(12) -0.004(2) 0.0016(9) -0.010(3)
O1W2 0.0196(11) 0.088(4) 0.0315(12) -0.004(2) 0.0016(9) -0.010(3)

loop_
_atom_type_symbol
_atom_type_description
_atom_type_scat_dispersion_real
_atom_type_scat_dispersion_imag
_atom_type_scat_source
C C .0181 .0091 'International Tables Vol C Tables 4.2.6.8 and 6.1.1.4'
H H .0000 .0000 'International Tables Vol C Tables 4.2.6.8 and 6.1.1.4'
N N .0311 .0180 'International Tables Vol C Tables 4.2.6.8 and 6.1.1.4'
O O .0492 .0322 'International Tables Vol C Tables 4.2.6.8 and 6.1.1.4'

loop_
_geom_angle_atom_site_label_1
_geom_angle_atom_site_label_2
_geom_angle_atom_site_label_3
_geom_angle
C5 O1 C4 61.06(12)
C12 O2 C6 110.10(16)
C10 C1 C2 128.2(2)
C10 C1 H1 115.9
C2 C1 H1 115.9
C1 C2 C3 109.84(17)
C1 C2 H2A 109.7
C3 C2 H2A 109.7
C1 C2 H2B 109.7
C3 C2 H2B 109.7
H2A C2 H2B 108.2
C4 C3 C2 110.81(16)
C4 C3 H3A 109.5
C2 C3 H3A 109.5
C4 C3 H3B 109.5
C2 C3 H3B 109.5
H3A C3 H3B 108.1
O1 C4 C5 59.43(12)
O1 C4 C3 116.76(16)
C5 C4 C3 116.55(18)
O1 C4 C15 112.73(17)
C5 C4 C15 122.83(17)
C3 C4 C15 115.82(17)
O1 C5 C4 59.51(12)
O1 C5 C6 118.33(17)
C4 C5 C6 124.39(16)
O1 C5 H5 114.5
C4 C5 H5 114.5
C6 C5 H5 114.5
O2 C6 C5 106.91(15)
O2 C6 C7 105.23(14)
C5 C6 C7 114.15(17)
O2 C6 H6 110.1
C5 C6 H6 110.1
C7 C6 H6 110.1
C11 C7 C6 102.52(17)
C11 C7 C8 111.82(16)
C6 C7 C8 117.38(16)
C11 C7 H7 108.2
C6 C7 H7 108.2
C8 C7 H7 108.2
C9 C8 C7 116.07(17)
C9 C8 H8A 108.3
C7 C8 H8A 108.3
C9 C8 H8B 108.3
C7 C8 H8B 108.3
H8A C8 H8B 107.4
C10 C9 C8 114.82(19)
C10 C9 H9A 108.6
C8 C9 H9A 108.6
C10 C9 H9B 108.6
C8 C9 H9B 108.6
H9A C9 H9B 107.5
C1 C10 C9 120.28(19)
C1 C10 C14 125.2(2)
C9 C10 C14 114.49(18)
C12 C11 C13 112.47(17)
C12 C11 C7 104.54(17)
C13 C11 C7 112.35(18)
C12 C11 H11 109.1
C13 C11 H11 109.1
C7 C11 H11 109.1
O3 C12 O2 121.2(2)
O3 C12 C11 127.7(2)
O2 C12 C11 111.07(17)
C10 C14 H14A 109.5
C10 C14 H14B 109.5
H14A C14 H14B 109.5
C10 C14 H14C 109.5
H14A C14 H14C 109.5
H14B C14 H14C 109.5
C4 C15 H15A 109.5
C4 C15 H15B 109.5
H15A C15 H15B 109.5
C4 C15 H15C 109.5
H15A C15 H15C 109.5
H15B C15 H15C 109.5
N1 C13 C11 111.50(19)
N1 C13 H13A 109.3
C11 C13 H13A 109.3
N1 C13 H13B 109.3
C11 C13 H13B 109.3
H13A C13 H13B 108.0
C13 N1 C2' 112.11(18)
C13 N1 H1N 106.4(16)
C2' N1 H1N 113.1(16)
N1 C2' C3' 112.61(18)
N1 C2' H2'1 109.1
C3' C2' H2'1 109.1
N1 C2' H2'2 109.1
C3' C2' H2'2 109.1
H2'1 C2' H2'2 107.8
C4' C3' C2' 112.36(18)
C4' C3' H3'1 109.1
C2' C3' H3'1 109.1
C4' C3' H3'2 109.1
C2' C3' H3'2 109.1
H3'1 C3' H3'2 107.9
C5' C4' C9' 117.9(2)
C5' C4' C3' 121.9(2)
C9' C4' C3' 120.2(2)
C4' C5' C6' 121.6(2)
C4' C5' H5' 119.2
C6' C5' H5' 119.2
C5' C6' C7' 120.1(2)
C5' C6' H6' 120.0
C7' C6' H6' 120.0
O1' C7' C8' 123.0(2)
O1' C7' C6' 118.1(2)
C8' C7' C6' 118.9(2)
C7' C8' C9' 120.3(2)
C7' C8' H8' 119.8
C9' C8' H8' 119.8
C8' C9' C4' 121.1(2)
C8' C9' H9' 119.4
C4' C9' H9' 119.4
C7' O1' H1' 109.5
H1W1 O1W1 H2W1 98.2
H1W1 O1W1 H1W2 80.6
H2W1 O1W2 H2W2 100.5
H1W2 O1W2 H2W2 101.3
H1W3 O1W3 H2W3 103.2

loop_
_geom_bond_atom_site_label_1
_geom_bond_atom_site_label_2
_geom_bond_distance
O1 C5 1.444(3)
O1 C4 1.445(2)
O2 C12 1.339(3)
O2 C6 1.465(2)
O3 C12 1.199(3)
C1 C10 1.330(3)
C1 C2 1.494(3)
C1 H1 0.9500
C2 C3 1.537(3)
C2 H2A 0.9900
C2 H2B 0.9900
C3 C4 1.497(3)
C3 H3A 0.9900
C3 H3B 0.9900
C4 C5 1.468(3)
C4 C15 1.498(3)
C5 C6 1.494(3)
C5 H5 1.0000
C6 C7 1.533(3)
C6 H6 1.0000
C7 C11 1.524(3)
C7 C8 1.533(3)
C7 H7 1.0000
C8 C9 1.528(3)
C8 H8A 0.9900
C8 H8B 0.9900
C9 C10 1.494(3)
C9 H9A 0.9900
C9 H9B 0.9900
C10 C14 1.499(3)
C11 C12 1.494(3)
C11 C13 1.517(3)
C11 H11 1.0000
C14 H14A 0.9800
C14 H14B 0.9800
C14 H14C 0.9800
C15 H15A 0.9800
C15 H15B 0.9800
C15 H15C 0.9800
C13 N1 1.460(3)
C13 H13A 0.9900
C13 H13B 0.9900
N1 C2' 1.468(3)
N1 H1N 0.94(3)
C2' C3' 1.525(4)
C2' H2'1 0.9900
C2' H2'2 0.9900
C3' C4' 1.513(3)
C3' H3'1 0.9900
C3' H3'2 0.9900
C4' C5' 1.377(4)
C4' C9' 1.387(3)
C5' C6' 1.382(3)
C5' H5' 0.9500
C6' C7' 1.386(3)
C6' H6' 0.9500
C7' O1' 1.361(3)
C7' C8' 1.381(4)
C8' C9' 1.384(3)
C8' H8' 0.9500
C9' H9' 0.9500
O1' H1' 0.8400
O1W1 H1W1 0.8500
O1W1 H2W1 0.8500
O1W1 H1W2 1.1302
O1W2 H2W1 0.3580
O1W2 H1W2 0.8500
O1W2 H2W2 0.8500
O1W3 H1W3 0.8500
O1W3 H2W3 0.8500

loop_
_geom_hbond_atom_site_label_D
_geom_hbond_atom_site_label_H
_geom_hbond_atom_site_label_A
_geom_hbond_site_symmetry_A
_geom_hbond_distance_DH
_geom_hbond_distance_HA
_geom_hbond_distance_DA
_geom_hbond_angle_DHA
N1 H1N O3 . 0.94(3) 2.22(3) 2.979(3) 137(2)
O1' H1' O1W1 2_745 0.84 1.75 2.568(4) 164.4
O1' H1' O1W2 2_745 0.84 2.01 2.832(6) 166.3

loop_
_geom_torsion_atom_site_label_1
_geom_torsion_atom_site_label_2
_geom_torsion_atom_site_label_3
_geom_torsion_atom_site_label_4
_geom_torsion
C10 C1 C2 C3 -108.4(2)
C1 C2 C3 C4 49.9(2)
C5 O1 C4 C3 106.5(2)
C5 O1 C4 C15 -115.80(19)
C2 C3 C4 O1 -154.25(17)
C2 C3 C4 C5 -86.9(2)
C2 C3 C4 C15 69.3(2)
C4 O1 C5 C6 115.29(19)
C3 C4 C5 O1 -106.82(19)
C15 C4 C5 O1 98.8(2)
O1 C4 C5 C6 -105.3(2)
C3 C4 C5 C6 147.85(19)
C15 C4 C5 C6 -6.5(3)
C12 O2 C6 C5 141.89(17)
C12 O2 C6 C7 20.2(2)
O1 C5 C6 O2 48.0(2)
C4 C5 C6 O2 118.8(2)
O1 C5 C6 C7 163.93(15)
C4 C5 C6 C7 -125.3(2)
O2 C6 C7 C11 -25.34(18)
C5 C6 C7 C11 -142.24(16)
O2 C6 C7 C8 -148.29(17)
C5 C6 C7 C8 94.8(2)
C11 C7 C8 C9 153.28(18)
C6 C7 C8 C9 -88.7(2)
C7 C8 C9 C10 74.3(2)
C2 C1 C10 C9 169.1(2)
C2 C1 C10 C14 -9.4(4)
C8 C9 C10 C1 -105.0(2)
C8 C9 C10 C14 73.6(2)
C6 C7 C11 C12 21.76(18)
C8 C7 C11 C12 148.37(17)
C6 C7 C11 C13 144.01(17)
C8 C7 C11 C13 -89.4(2)
C6 O2 C12 O3 175.4(2)
C6 O2 C12 C11 -5.9(2)
C13 C11 C12 O3 45.5(3)
C7 C11 C12 O3 167.7(2)
C13 C11 C12 O2 -133.00(18)
C7 C11 C12 O2 -10.8(2)
C12 C11 C13 N1 -68.5(2)
C7 C11 C13 N1 173.84(18)
C11 C13 N1 C2' 169.26(19)
C13 N1 C2' C3' 80.1(2)
N1 C2' C3' C4' -178.24(18)
C2' C3' C4' C5' 119.0(2)
C2' C3' C4' C9' -59.9(3)
C9' C4' C5' C6' -0.8(3)
C3' C4' C5' C6' -179.7(2)
C4' C5' C6' C7' 1.3(3)
C5' C6' C7' O1' 178.7(2)
C5' C6' C7' C8' -0.6(3)
O1' C7' C8' C9' -179.8(2)
C6' C7' C8' C9' -0.4(3)
C7' C8' C9' C4' 0.9(3)
C5' C4' C9' C8' -0.3(3)
C3' C4' C9' C8' 178.7(2)
